data_9017574
loop_
_publ_author_name
'Lussier, A. J.'
'Hawthorne, F. C.'

_publ_section_title
;
 Short-range constraints on chemical and structural variations in bavenite
 Sample: 39BAV
;
_journal_name_full 'Mineralogical Magazine'
_journal_page_first 213
_journal_page_last 239
_journal_volume 75
_journal_year 2011
_chemical_compound_source Norway
_chemical_formula_sum 'Al1.351 Be2.667 Ca4 H2 Na0.018 O28 Si8.982'
_chemical_name_mineral Bavenite
_space_group_IT_number 63
_space_group_name_Hall '-C 2c 2'
_space_group_name_H-M_alt 'C m c m'
_symmetry_space_group_name_H-M 'C m c m'
_cell_angle_alpha 90
_cell_angle_beta 90
_cell_angle_gamma 90
_cell_length_a 23.2051
_cell_length_b 4.9986
_cell_length_c 19.4375
_cell_formula_units_Z 4
_cell_volume 2254.614
_database_code_amcsd 0019895
_exptl_crystal_density_diffrn 2.721
_cod_data_source_file inputs/fixed/downloads/18/18400.cif
_cod_data_source_block 18400
_cod_original_formula_sum 'Na.018 Ca4 Si8.982 Be2.667 Al1.351 O28 H2'
_cod_database_code 9017574

loop_
_space_group_symop_operation_xyz
x,y,z
1/2+x,1/2+y,z
x,-y,1/2+z
1/2+x,1/2-y,1/2+z
-x,y,1/2-z
1/2-x,1/2+y,1/2-z
-x,y,z
1/2-x,1/2+y,z
x,-y,-z
1/2+x,1/2-y,-z
x,y,1/2-z
1/2+x,1/2+y,1/2-z
-x,-y,1/2+z
1/2-x,1/2-y,1/2+z
-x,-y,-z
1/2-x,1/2-y,-z

loop_
_atom_site_aniso_label
_atom_site_aniso_U_11
_atom_site_aniso_U_22
_atom_site_aniso_U_33
_atom_site_aniso_U_12
_atom_site_aniso_U_13
_atom_site_aniso_U_23
Na 0.01270 0.01250 0.01020 -0.00080 -0.00052 0.00130
Ca 0.01270 0.01250 0.01020 -0.00080 -0.00052 0.00130
SiT1 0.00670 0.00950 0.00750 0.00000 0.00000 0.00000
BeT2 0.00740 0.00900 0.00700 -0.00110 0.00000 0.00000
SiT3 0.00830 0.00800 0.00630 0.00000 0.00000 0.00020
BeT3 0.00830 0.00800 0.00630 0.00000 0.00000 0.00020
SiT4 0.00840 0.00650 0.00420 0.00000 0.00000 0.00030
AlT4 0.00840 0.00650 0.00420 0.00000 0.00000 0.00030
SiT5 0.00950 0.00980 0.00760 0.00000 0.00000 -0.00060
SiT6 0.00820 0.00820 0.00690 0.00040 0.00070 0.00030
O1 0.01230 0.00960 0.00820 0.00000 0.00000 -0.00100
O2 0.01130 0.00950 0.01590 0.00000 0.00000 0.00040
O3 0.01500 0.01360 0.01180 0.00410 0.00440 0.00100
O4 0.01580 0.01190 0.01130 0.00400 0.00090 -0.00250
O5 0.01480 0.01630 0.00720 0.00220 -0.00050 0.00040
O6 0.01310 0.00780 0.01250 0.00170 0.00170 0.00090
O7 0.01020 0.01240 0.01110 0.00170 0.00310 0.00230
O8 0.01070 0.00840 0.01470 -0.00100 0.00000 0.00000
O9 0.00730 0.00930 0.00940 0.00010 0.00000 0.00000

loop_
_atom_site_label
_atom_site_fract_x
_atom_site_fract_y
_atom_site_fract_z
_atom_site_occupancy
_atom_site_U_iso_or_equiv
Na 0.08366 0.24660 0.15275 0.00450 0.01178
Ca 0.08366 0.24660 0.15275 1.00000 0.01178
SiT1 0.00000 0.77790 0.25000 1.00000 0.00790
BeT2 0.12468 0.81600 0.25000 1.00000 0.00790
SiT3 0.00000 0.72310 0.10413 0.66650 0.00750
BeT3 0.00000 0.72310 0.10413 0.33350 0.00750
SiT4 0.09497 0.50000 0.00000 0.32450 0.00630
AlT4 0.09497 0.50000 0.00000 0.67550 0.00630
SiT5 0.17032 0.00000 0.00000 1.00000 0.00900
SiT6 0.21415 0.85694 0.14362 1.00000 0.00777
O1 0.00000 0.57550 0.18262 1.00000 0.01000
O2 0.00000 0.03710 0.11200 1.00000 0.01230
O3 0.05757 0.59910 0.07021 1.00000 0.01350
O4 0.13122 0.23430 0.03513 1.00000 0.01300
O5 0.20827 0.86600 0.06043 1.00000 0.01280
O6 0.23345 0.55680 0.16530 1.00000 0.01110
O7 0.15446 0.93122 0.17990 1.00000 0.01120
O8 0.12107 0.48880 0.25000 1.00000 0.01130
O9 0.05830 0.95380 0.25000 1.00000 0.00870
H8 0.16300 0.46600 0.25000 1.00000 0.01500

loop_
_cod_related_entry_id
_cod_related_entry_database
_cod_related_entry_code
1 AMCSD 0019895
